data_2206723
loop_
_publ_author_name
'Janse van Rensburg, J. Marthinus'
'Roodt, Andreas'
'Muller, Alfred'
'Meijboom, Reinout'

_publ_section_title
;
 Carbonyl(8-hydroxyquinolinato)[tris(2,6-dimethylphenyl)phosphite]rhodium(I)
;
_journal_coeditor_code HK6037
_journal_issue 9
_journal_name_full 'Acta Crystallographica Section E'
_journal_page_first m1741
_journal_page_last m1743
_journal_paper_doi 10.1107/S1600536805024967
_journal_volume 61
_journal_year 2005
_chemical_formula_iupac '[Rh (C9 H6 N O) (C24 H27 O3 P)(C O)]'
_chemical_formula_moiety 'C34 H33 N O5 P Rh'
_chemical_formula_sum 'C34 H33 N O5 P Rh'
_chemical_formula_weight 669.49
_chemical_name_systematic
;
Carbonyl(8-hydroxyquinolinato)[tris(2,6-dimethylphenyl)phosphite]rhodium(I)
;
_space_group_IT_number 2
_symmetry_cell_setting triclinic
_symmetry_space_group_name_Hall '-P 1'
_symmetry_space_group_name_H-M 'P -1'
_audit_creation_method 'WinGX routine CIF_UPDATE'
_cell_angle_alpha 83.49(3)
_cell_angle_beta 75.25(3)
_cell_angle_gamma 88.58(3)
_cell_formula_units_Z 2
_cell_length_a 10.580(2)
_cell_length_b 10.944(2)
_cell_length_c 13.886(3)
_cell_measurement_reflns_used 925
_cell_measurement_temperature 293(2)
_cell_measurement_theta_max 45.856
_cell_measurement_theta_min 5.455
_cell_volume 1544.8(6)
_computing_cell_refinement 'SAINT-Plus (Bruker, 1999)'
_computing_data_collection 'SMART-NT (Bruker, 1998)'
_computing_data_reduction 'SAINT-Plus and XPREP (Bruker, 1999)'
_computing_molecular_graphics 'DIAMOND (Brandenburg & Berndt, 2001)'
_computing_publication_material 'WinGX (Farrugia, 1999)'
_computing_structure_refinement 'SHELXL97 (Sheldrick, 1997)'
_computing_structure_solution 'SIR97 (Altomare et al., 1999)'
_diffrn_measured_fraction_theta_full 0.991
_diffrn_measured_fraction_theta_max 0.991
_diffrn_measurement_device_type 'Bruker SMART CCD 1K area-detector'
_diffrn_measurement_method \w
_diffrn_radiation_source 'fine-focus sealed tube'
_diffrn_radiation_type MoK\a
_diffrn_radiation_wavelength 0.71073
_diffrn_reflns_av_R_equivalents 0.0296
_diffrn_reflns_limit_h_max 13
_diffrn_reflns_limit_h_min -12
_diffrn_reflns_limit_k_max 13
_diffrn_reflns_limit_k_min -13
_diffrn_reflns_limit_l_max 10
_diffrn_reflns_limit_l_min -17
_diffrn_reflns_number 9255
_diffrn_reflns_theta_full 26
_diffrn_reflns_theta_max 26
_diffrn_reflns_theta_min 1.53
_diffrn_standards_decay_% 0
_diffrn_standards_interval_count 0
_diffrn_standards_interval_time 0
_diffrn_standards_number 0
_exptl_absorpt_coefficient_mu 0.646
_exptl_absorpt_correction_T_max 0.9561
_exptl_absorpt_correction_T_min 0.8006
_exptl_absorpt_correction_type multi-scan
_exptl_absorpt_process_details '(SADABS; Bruker, 1998)'
_exptl_crystal_colour yellow
_exptl_crystal_density_diffrn 1.439
_exptl_crystal_density_method 'not measured'
_exptl_crystal_description plate
_exptl_crystal_F_000 688
_exptl_crystal_size_max 0.36
_exptl_crystal_size_mid 0.12
_exptl_crystal_size_min 0.07
_refine_diff_density_max 0.464
_refine_diff_density_min -0.341
_refine_ls_extinction_method none
_refine_ls_goodness_of_fit_ref 1.021
_refine_ls_hydrogen_treatment constr
_refine_ls_matrix_type full
_refine_ls_number_parameters 385
_refine_ls_number_reflns 6014
_refine_ls_number_restraints 0
_refine_ls_restrained_S_all 1.021
_refine_ls_R_factor_gt 0.0456
_refine_ls_shift/su_max 0
_refine_ls_structure_factor_coef Fsqd
_refine_ls_weighting_details 'calc w = 1/[\s^2^(Fo^2^)+(0.0361P)^2^+0.3605P] where P = (Fo^2^+2Fc^2^)/3'
_refine_ls_weighting_scheme calc
_refine_ls_wR_factor_ref 0.0965
_reflns_number_gt 4122
_reflns_number_total 6014
_reflns_threshold_expression I>2\s(I)
_cod_data_source_file hk6037.cif
_cod_data_source_block I
_cod_original_cell_volume 1545.0(5)
_cod_database_code 2206723
_cod_database_fobs_code 2206723

loop_
_symmetry_equiv_pos_as_xyz
'x, y, z'
'-x, -y, -z'

loop_
_atom_site_label
_atom_site_fract_x
_atom_site_fract_y
_atom_site_fract_z
_atom_site_U_iso_or_equiv
_atom_site_adp_type
_atom_site_calc_flag
_atom_site_refinement_flags
_atom_site_occupancy
_atom_site_type_symbol
Rh 0.56737(3) 0.28624(3) 0.35606(2) 0.04167(12) Uani d . 1 Rh
P 0.67150(9) 0.41603(9) 0.22987(7) 0.0386(3) Uani d . 1 P
O1 0.8039(2) 0.3697(2) 0.15756(19) 0.0443(7) Uani d . 1 O
O2 0.7180(2) 0.5441(2) 0.25409(19) 0.0441(7) Uani d . 1 O
O3 0.5849(2) 0.4702(2) 0.15625(18) 0.0414(6) Uani d . 1 O
O4 0.7340(2) 0.2340(2) 0.3960(2) 0.0525(7) Uani d . 1 O
O5 0.3188(3) 0.3341(3) 0.2992(3) 0.0799(10) Uani d . 1 O
N 0.4873(3) 0.1796(3) 0.4919(2) 0.0500(9) Uani d . 1 N
C1 0.3637(5) 0.1575(4) 0.5398(3) 0.0600(12) Uani d . 1 C
C2 0.3292(6) 0.0858(5) 0.6335(4) 0.0749(16) Uani d . 1 C
C3 0.4219(7) 0.0358(5) 0.6748(4) 0.0821(17) Uani d . 1 C
C4 0.5556(6) 0.0557(4) 0.6272(3) 0.0647(13) Uani d . 1 C
C5 0.6597(8) 0.0078(5) 0.6642(4) 0.094(2) Uani d . 1 C
C6 0.7849(7) 0.0357(5) 0.6113(5) 0.0891(18) Uani d . 1 C
C7 0.8132(5) 0.1125(4) 0.5204(4) 0.0729(14) Uani d . 1 C
C8 0.7139(4) 0.1614(4) 0.4813(3) 0.0522(11) Uani d . 1 C
C9 0.5825(4) 0.1315(4) 0.5355(3) 0.0504(11) Uani d . 1 C
C10 0.4162(4) 0.3180(4) 0.3204(3) 0.0534(11) Uani d . 1 C
C11 0.8524(4) 0.2477(4) 0.1583(3) 0.0449(10) Uani d . 1 C
C12 0.9587(4) 0.2241(4) 0.1981(3) 0.0524(11) Uani d . 1 C
C13 1.0131(4) 0.1072(5) 0.1901(4) 0.0696(14) Uani d . 1 C
C14 0.9627(5) 0.0207(5) 0.1455(4) 0.0769(16) Uani d . 1 C
C15 0.8570(5) 0.0473(4) 0.1086(4) 0.0676(13) Uani d . 1 C
C16 0.7977(4) 0.1625(4) 0.1137(3) 0.0513(11) Uani d . 1 C
C21 0.8274(4) 0.5806(3) 0.2845(3) 0.0448(10) Uani d . 1 C
C22 0.9303(4) 0.6365(4) 0.2111(3) 0.0521(11) Uani d . 1 C
C23 1.0348(4) 0.6764(4) 0.2427(5) 0.0715(14) Uani d . 1 C
C24 1.0346(5) 0.6642(5) 0.3413(5) 0.0848(18) Uani d . 1 C
C25 0.9306(6) 0.6123(5) 0.4120(4) 0.0781(16) Uani d . 1 C
C26 0.8222(4) 0.5694(4) 0.3861(3) 0.0545(11) Uani d . 1 C
C31 0.5881(4) 0.5912(3) 0.1070(3) 0.0414(9) Uani d . 1 C
C32 0.6524(4) 0.6110(4) 0.0066(3) 0.0472(10) Uani d . 1 C
C33 0.6548(4) 0.7302(5) -0.0404(4) 0.0652(13) Uani d . 1 C
C34 0.5952(5) 0.8241(4) 0.0119(4) 0.0731(15) Uani d . 1 C
C35 0.5276(5) 0.7997(4) 0.1098(4) 0.0663(13) Uani d . 1 C
C36 0.5200(4) 0.6828(4) 0.1608(3) 0.0522(11) Uani d . 1 C
C121 1.0114(4) 0.3166(4) 0.2494(4) 0.0708(14) Uani d . 1 C
C161 0.6827(5) 0.1879(4) 0.0712(4) 0.0687(13) Uani d . 1 C
C221 0.9281(5) 0.6562(4) 0.1023(4) 0.0721(14) Uani d . 1 C
C261 0.7060(5) 0.5148(4) 0.4639(3) 0.0774(15) Uani d . 1 C
C321 0.7136(4) 0.5068(4) -0.0507(3) 0.0638(13) Uani d . 1 C
C361 0.4395(4) 0.6570(4) 0.2666(3) 0.0705(14) Uani d . 1 C
H1 0.2981 0.1899 0.511 0.072 Uiso calc R 1 H
H2 0.2416 0.0733 0.6666 0.09 Uiso calc R 1 H
H3 0.3981 -0.013 0.736 0.099 Uiso calc R 1 H
H5 0.6437 -0.0428 0.7245 0.113 Uiso calc R 1 H
H6 0.8535 0.0027 0.6362 0.107 Uiso calc R 1 H
H7 0.8997 0.1304 0.4866 0.088 Uiso calc R 1 H
H12A 1.026 0.3933 0.2072 0.106 Uiso calc R 1 H
H12B 1.0924 0.2875 0.2625 0.106 Uiso calc R 1 H
H12C 0.9496 0.3283 0.3115 0.106 Uiso calc R 1 H
H13 1.0851 0.0873 0.2155 0.084 Uiso calc R 1 H
H14 1.0012 -0.0564 0.1407 0.092 Uiso calc R 1 H
H15 0.8235 -0.0124 0.0792 0.081 Uiso calc R 1 H
H16A 0.6125 0.2193 0.1207 0.103 Uiso calc R 1 H
H16B 0.6551 0.1133 0.0523 0.103 Uiso calc R 1 H
H16C 0.7062 0.2477 0.0134 0.103 Uiso calc R 1 H
H22A 1.0021 0.7054 0.065 0.108 Uiso calc R 1 H
H22B 0.849 0.6976 0.0962 0.108 Uiso calc R 1 H
H22C 0.9319 0.5781 0.0764 0.108 Uiso calc R 1 H
H23 1.1066 0.7123 0.1955 0.086 Uiso calc R 1 H
H24 1.1061 0.6916 0.3605 0.102 Uiso calc R 1 H
H25 0.932 0.6053 0.4791 0.094 Uiso calc R 1 H
H26A 0.6291 0.5606 0.4584 0.116 Uiso calc R 1 H
H26B 0.7194 0.518 0.5294 0.116 Uiso calc R 1 H
H26C 0.695 0.4308 0.4538 0.116 Uiso calc R 1 H
H32A 0.7882 0.4771 -0.0278 0.096 Uiso calc R 1 H
H32B 0.7406 0.5353 -0.1209 0.096 Uiso calc R 1 H
H32C 0.651 0.4414 -0.0401 0.096 Uiso calc R 1 H
H33 0.6973 0.7465 -0.1079 0.078 Uiso calc R 1 H
H34 0.6008 0.9042 -0.0194 0.088 Uiso calc R 1 H
H35 0.4852 0.8639 0.1434 0.08 Uiso calc R 1 H
H36A 0.3875 0.5845 0.2727 0.106 Uiso calc R 1 H
H36B 0.3832 0.7256 0.2838 0.106 Uiso calc R 1 H
H36C 0.4961 0.6445 0.3109 0.106 Uiso calc R 1 H

loop_
_atom_site_aniso_label
_atom_site_aniso_U_11
_atom_site_aniso_U_22
_atom_site_aniso_U_33
_atom_site_aniso_U_12
_atom_site_aniso_U_13
_atom_site_aniso_U_23
Rh 0.03984(19) 0.0479(2) 0.03395(18) -0.00851(13) -0.00486(14) 0.00087(14)
P 0.0352(5) 0.0447(6) 0.0341(6) -0.0049(5) -0.0066(5) -0.0007(5)
N 0.054(2) 0.049(2) 0.042(2) -0.0127(17) 0.0003(19) -0.0095(17)
O1 0.0358(14) 0.0474(17) 0.0441(16) 0.0001(12) -0.0015(13) -0.0005(13)
O2 0.0401(14) 0.0466(16) 0.0471(16) -0.0043(12) -0.0141(13) -0.0035(13)
O3 0.0389(14) 0.0467(16) 0.0387(15) -0.0030(12) -0.0112(13) -0.0009(13)
O4 0.0461(16) 0.0620(19) 0.0463(17) -0.0075(14) -0.0111(14) 0.0073(15)
O5 0.0501(19) 0.112(3) 0.081(3) -0.0144(18) -0.0269(19) 0.001(2)
C1 0.067(3) 0.062(3) 0.044(3) -0.013(2) 0.004(2) -0.011(2)
C2 0.086(4) 0.074(4) 0.048(3) -0.029(3) 0.017(3) -0.009(3)
C3 0.137(5) 0.058(3) 0.041(3) -0.025(4) -0.004(4) 0.002(2)
C4 0.106(4) 0.048(3) 0.041(3) -0.010(3) -0.019(3) -0.001(2)
C5 0.175(7) 0.062(4) 0.051(4) -0.003(4) -0.045(4) 0.004(3)
C6 0.127(5) 0.076(4) 0.078(4) 0.011(4) -0.057(4) 0.002(3)
C7 0.079(3) 0.077(4) 0.069(4) 0.003(3) -0.034(3) 0.000(3)
C8 0.069(3) 0.047(3) 0.049(3) -0.001(2) -0.028(3) -0.007(2)
C9 0.067(3) 0.046(3) 0.037(2) -0.008(2) -0.010(2) -0.004(2)
C10 0.054(3) 0.065(3) 0.038(2) -0.017(2) -0.005(2) -0.002(2)
C11 0.040(2) 0.048(3) 0.038(2) 0.0017(19) 0.003(2) 0.005(2)
C12 0.044(2) 0.058(3) 0.047(3) 0.003(2) -0.002(2) 0.005(2)
C13 0.055(3) 0.082(4) 0.063(3) 0.014(3) -0.009(3) 0.011(3)
C14 0.083(4) 0.056(3) 0.077(4) 0.014(3) 0.005(3) -0.005(3)
C15 0.079(3) 0.057(3) 0.059(3) -0.004(3) -0.003(3) -0.007(2)
C16 0.056(3) 0.048(3) 0.042(2) -0.002(2) 0.000(2) -0.002(2)
C21 0.046(2) 0.040(2) 0.054(3) 0.0009(19) -0.022(2) -0.008(2)
C22 0.045(2) 0.047(3) 0.063(3) -0.006(2) -0.013(2) -0.005(2)
C23 0.051(3) 0.070(3) 0.093(4) -0.012(2) -0.015(3) -0.013(3)
C24 0.064(3) 0.096(4) 0.115(5) -0.001(3) -0.046(4) -0.042(4)
C25 0.093(4) 0.085(4) 0.080(4) 0.020(3) -0.058(4) -0.031(3)
C26 0.067(3) 0.050(3) 0.051(3) 0.008(2) -0.022(3) -0.010(2)
C31 0.040(2) 0.043(2) 0.044(2) -0.0044(18) -0.018(2) 0.002(2)
C32 0.042(2) 0.060(3) 0.042(2) -0.001(2) -0.016(2) 0.001(2)
C33 0.072(3) 0.071(3) 0.052(3) -0.005(3) -0.025(3) 0.018(3)
C34 0.098(4) 0.048(3) 0.077(4) -0.002(3) -0.039(3) 0.011(3)
C35 0.077(3) 0.059(3) 0.071(4) 0.017(3) -0.033(3) -0.010(3)
C36 0.054(3) 0.055(3) 0.051(3) 0.002(2) -0.020(2) -0.007(2)
C121 0.042(3) 0.079(3) 0.090(4) -0.003(2) -0.020(3) 0.001(3)
C161 0.085(3) 0.062(3) 0.061(3) -0.010(3) -0.024(3) -0.004(2)
C221 0.072(3) 0.073(3) 0.064(3) -0.022(3) -0.008(3) 0.005(3)
C261 0.117(4) 0.071(3) 0.043(3) 0.001(3) -0.015(3) -0.015(3)
C321 0.069(3) 0.075(3) 0.042(3) 0.002(3) -0.006(2) -0.002(2)
C361 0.069(3) 0.077(3) 0.060(3) 0.012(3) -0.002(3) -0.019(3)

loop_
_atom_type_symbol
_atom_type_description
_atom_type_scat_dispersion_real
_atom_type_scat_dispersion_imag
_atom_type_scat_source
C C 0.0033 0.0016 'International Tables Vol C Tables 4.2.6.8 and 6.1.1.4'
H H 0 0 'International Tables Vol C Tables 4.2.6.8 and 6.1.1.4'
N N 0.0061 0.0033 'International Tables Vol C Tables 4.2.6.8 and 6.1.1.4'
O O 0.0106 0.006 'International Tables Vol C Tables 4.2.6.8 and 6.1.1.4'
P P 0.1023 0.0942 'International Tables Vol C Tables 4.2.6.8 and 6.1.1.4'
Rh Rh -1.1178 0.9187 'International Tables Vol C Tables 4.2.6.8 and 6.1.1.4'

loop_
_geom_angle_atom_site_label_1
_geom_angle_atom_site_label_2
_geom_angle_atom_site_label_3
_geom_angle
_geom_angle_publ_flag
C10 Rh O4 174.78(15) ?
C10 Rh N 97.11(16) y
O4 Rh N 80.34(13) y
C10 Rh P 90.31(13) y
O4 Rh P 92.87(8) y
N Rh P 169.17(9) ?
O2 P O3 97.54(14) ?
O2 P O1 101.26(13) ?
O3 P O1 104.99(14) ?
O2 P Rh 118.07(11) y
O3 P Rh 114.36(10) y
O1 P Rh 117.80(11) y
C1 N C9 118.5(4) ?
C1 N Rh 130.0(3) ?
C9 N Rh 111.5(2) ?
C11 O1 P 126.5(2) ?
C21 O2 P 133.6(2) ?
C31 O3 P 127.4(2) ?
C8 O4 Rh 113.7(3) ?
N C1 C2 121.5(5) ?
N C1 H1 119.3 ?
C2 C1 H1 119.3 ?
C3 C2 C1 120.2(5) ?
C3 C2 H2 119.9 ?
C1 C2 H2 119.9 ?
C2 C3 C4 121.0(5) ?
C2 C3 H3 119.5 ?
C4 C3 H3 119.5 ?
C5 C4 C9 119.0(5) ?
C5 C4 C3 125.4(5) ?
C9 C4 C3 115.5(5) ?
C6 C5 C4 119.6(5) ?
C6 C5 H5 120.2 ?
C4 C5 H5 120.2 ?
C5 C6 C7 122.0(6) ?
C5 C6 H6 119 ?
C7 C6 H6 119 ?
C8 C7 C6 120.2(5) ?
C8 C7 H7 119.9 ?
C6 C7 H7 119.9 ?
O4 C8 C7 123.2(4) ?
O4 C8 C9 118.6(4) ?
C7 C8 C9 118.2(4) ?
N C9 C4 123.3(4) ?
N C9 C8 115.9(4) ?
C4 C9 C8 120.9(5) ?
O5 C10 Rh 177.6(4) y
C12 C11 C16 124.0(4) ?
C12 C11 O1 116.7(4) ?
C16 C11 O1 119.1(4) ?
C11 C12 C13 116.2(4) ?
C11 C12 C121 122.5(4) ?
C13 C12 C121 121.3(4) ?
C14 C13 C12 121.5(5) ?
C14 C13 H13 119.2 ?
C12 C13 H13 119.2 ?
C15 C14 C13 120.3(5) ?
C15 C14 H14 119.8 ?
C13 C14 H14 119.8 ?
C14 C15 C16 121.3(5) ?
C14 C15 H15 119.3 ?
C16 C15 H15 119.3 ?
C11 C16 C15 116.6(4) ?
C11 C16 C161 123.9(4) ?
C15 C16 C161 119.4(4) ?
C22 C21 C26 123.3(4) ?
C22 C21 O2 117.4(4) ?
C26 C21 O2 118.9(4) ?
C23 C22 C21 116.8(4) ?
C23 C22 C221 121.2(4) ?
C21 C22 C221 122.0(4) ?
C24 C23 C22 121.5(5) ?
C24 C23 H23 119.3 ?
C22 C23 H23 119.3 ?
C23 C24 C25 120.5(5) ?
C23 C24 H24 119.7 ?
C25 C24 H24 119.7 ?
C24 C25 C26 121.4(5) ?
C24 C25 H25 119.3 ?
C26 C25 H25 119.3 ?
C21 C26 C25 116.4(4) ?
C21 C26 C261 121.9(4) ?
C25 C26 C261 121.7(4) ?
C32 C31 C36 123.2(4) ?
C32 C31 O3 118.3(4) ?
C36 C31 O3 118.3(4) ?
C31 C32 C33 117.5(4) ?
C31 C32 C321 121.3(4) ?
C33 C32 C321 121.1(4) ?
C34 C33 C32 120.7(4) ?
C34 C33 H33 119.6 ?
C32 C33 H33 119.6 ?
C35 C34 C33 119.9(5) ?
C35 C34 H34 120 ?
C33 C34 H34 120 ?
C34 C35 C36 122.3(5) ?
C34 C35 H35 118.9 ?
C36 C35 H35 118.9 ?
C35 C36 C31 116.1(4) ?
C35 C36 C361 121.3(4) ?
C31 C36 C361 122.6(4) ?
C12 C121 H12A 109.5 ?
C12 C121 H12B 109.5 ?
H12A C121 H12B 109.5 ?
C12 C121 H12C 109.5 ?
H12A C121 H12C 109.5 ?
H12B C121 H12C 109.5 ?
C16 C161 H16A 109.5 ?
C16 C161 H16B 109.5 ?
H16A C161 H16B 109.5 ?
C16 C161 H16C 109.5 ?
H16A C161 H16C 109.5 ?
H16B C161 H16C 109.5 ?
C22 C221 H22A 109.5 ?
C22 C221 H22B 109.5 ?
H22A C221 H22B 109.5 ?
C22 C221 H22C 109.5 ?
H22A C221 H22C 109.5 ?
H22B C221 H22C 109.5 ?
C26 C261 H26A 109.5 ?
C26 C261 H26B 109.5 ?
H26A C261 H26B 109.5 ?
C26 C261 H26C 109.5 ?
H26A C261 H26C 109.5 ?
H26B C261 H26C 109.5 ?
C32 C321 H32A 109.5 ?
C32 C321 H32B 109.5 ?
H32A C321 H32B 109.5 ?
C32 C321 H32C 109.5 ?
H32A C321 H32C 109.5 ?
H32B C321 H32C 109.5 ?
C36 C361 H36A 109.5 ?
C36 C361 H36B 109.5 ?
H36A C361 H36B 109.5 ?
C36 C361 H36C 109.5 ?
H36A C361 H36C 109.5 ?
H36B C361 H36C 109.5 ?

loop_
_geom_bond_atom_site_label_1
_geom_bond_atom_site_label_2
_geom_bond_distance
_geom_bond_publ_flag
Rh C10 1.805(5) y
Rh O4 2.029(3) y
Rh N 2.091(3) y
Rh P 2.1982(13) y
P O2 1.596(3) y
P O3 1.597(3) y
P O1 1.610(3) y
N C1 1.322(5) ?
N C9 1.367(5) ?
O1 C11 1.418(4) ?
O2 C21 1.409(4) ?
O3 C31 1.416(4) ?
O4 C8 1.322(5) ?
O5 C10 1.146(5) y
C1 C2 1.408(6) ?
C1 H1 0.93 ?
C2 C3 1.334(7) ?
C2 H2 0.93 ?
C3 C4 1.412(7) ?
C3 H3 0.93 ?
C4 C5 1.396(8) ?
C4 C9 1.407(6) ?
C5 C6 1.364(8) ?
C5 H5 0.93 ?
C6 C7 1.403(7) ?
C6 H6 0.93 ?
C7 C8 1.372(6) ?
C7 H7 0.93 ?
C8 C9 1.428(6) ?
C11 C12 1.380(6) ?
C11 C16 1.389(5) ?
C12 C13 1.394(6) ?
C12 C121 1.496(6) ?
C13 C14 1.375(7) ?
C13 H13 0.93 ?
C14 C15 1.356(7) ?
C14 H14 0.93 ?
C15 C16 1.395(6) ?
C15 H15 0.93 ?
C16 C161 1.490(6) ?
C21 C22 1.388(5) ?
C21 C26 1.390(6) ?
C22 C23 1.386(6) ?
C22 C221 1.507(6) ?
C23 C24 1.359(7) ?
C23 H23 0.93 ?
C24 C25 1.361(7) ?
C24 H24 0.93 ?
C25 C26 1.393(6) ?
C25 H25 0.93 ?
C26 C261 1.500(6) ?
C31 C32 1.383(5) ?
C31 C36 1.393(5) ?
C32 C33 1.388(6) ?
C32 C321 1.504(6) ?
C33 C34 1.373(6) ?
C33 H33 0.93 ?
C34 C35 1.365(6) ?
C34 H34 0.93 ?
C35 C36 1.384(6) ?
C35 H35 0.93 ?
C36 C361 1.498(6) ?
C121 H12A 0.96 ?
C121 H12B 0.96 ?
C121 H12C 0.96 ?
C161 H16A 0.96 ?
C161 H16B 0.96 ?
C161 H16C 0.96 ?
C221 H22A 0.96 ?
C221 H22B 0.96 ?
C221 H22C 0.96 ?
C261 H26A 0.96 ?
C261 H26B 0.96 ?
C261 H26C 0.96 ?
C321 H32A 0.96 ?
C321 H32B 0.96 ?
C321 H32C 0.96 ?
C361 H36A 0.96 ?
C361 H36B 0.96 ?
C361 H36C 0.96 ?

loop_
_geom_torsion_atom_site_label_1
_geom_torsion_atom_site_label_2
_geom_torsion_atom_site_label_3
_geom_torsion_atom_site_label_4
_geom_torsion
_geom_torsion_publ_flag
O1 P Rh C10 -130.17(18) y
O2 P Rh C10 107.74(18) y
O3 P Rh C10 -6.13(17) y
